data_8104753
loop_
_publ_author_name
'Hosten, Eric C.'
'Betz, Richard'

_publ_section_title
;
 The crystal structure of
 N-(4-(cyclohexylimino)pent-2-en-2-yl)cyclohexanamine, C17H30N2
;
_journal_issue 3
_journal_name_full 'Zeitschrift f\"ur Kristallographie - New Crystal Structures'
_journal_page_first 515
_journal_page_last 517
_journal_paper_doi 10.1515/ncrs-2020-0579
_journal_volume 236
_journal_year 2021
_chemical_formula_moiety 'C17 H30 N2'
_chemical_formula_sum 'C17 H30 N2'
_chemical_formula_weight 262.43
_chemical_name_common 2,4-dicyclohexyliminepentane
_chemical_name_systematic 2,4-dicyclohexyliminepentane
_space_group_crystal_system tetragonal
_space_group_IT_number 113
_space_group_name_Hall 'P -4 2ab'
_space_group_name_H-M_alt 'P -4 21 m'
_atom_sites_solution_hydrogens geom
_atom_sites_solution_primary SHELXS
_atom_sites_solution_secondary difmap
_cell_angle_alpha 90
_cell_angle_beta 90
_cell_angle_gamma 90
_cell_formula_units_Z 2
_cell_length_a 8.6755(3)
_cell_length_b 8.6755(3)
_cell_length_c 11.1611(4)
_cell_measurement_reflns_used 7237
_cell_measurement_temperature 296(2)
_cell_measurement_theta_max 27.89
_cell_measurement_theta_min 2.97
_cell_volume 840.03(5)
_computing_cell_refinement 'SAINT [1]'
_computing_data_collection 'APEX2 [1]'
_computing_data_reduction 'SAINT [1]'
_computing_molecular_graphics 'ORTEP3 [3], Mercury [4]'
_computing_publication_material 'SHELXL-97 [2], PLATON [5]'
_computing_structure_refinement 'SHELXL-97 [2]'
_computing_structure_solution 'SHELXS-97 [2]'
_diffrn_ambient_temperature 296(2)
_diffrn_measured_fraction_theta_full 0.998
_diffrn_measured_fraction_theta_max 0.997
_diffrn_measurement_device_type 'Bruker APEX-II CCD'
_diffrn_measurement_method '\f and \w scans'
_diffrn_radiation_monochromator graphite
_diffrn_radiation_type MoK\a
_diffrn_radiation_wavelength 0.71073
_diffrn_reflns_av_R_equivalents 0.0171
_diffrn_reflns_av_sigmaI/netI 0.0094
_diffrn_reflns_Laue_measured_fraction_full 0.998
_diffrn_reflns_Laue_measured_fraction_max 0.997
_diffrn_reflns_limit_h_max 11
_diffrn_reflns_limit_h_min -11
_diffrn_reflns_limit_k_max 11
_diffrn_reflns_limit_k_min -11
_diffrn_reflns_limit_l_max 14
_diffrn_reflns_limit_l_min -14
_diffrn_reflns_number 15310
_diffrn_reflns_point_group_measured_fraction_full 0.998
_diffrn_reflns_point_group_measured_fraction_max 0.996
_diffrn_reflns_theta_full 25.242
_diffrn_reflns_theta_max 28.298
_diffrn_reflns_theta_min 2.974
_exptl_absorpt_coefficient_mu 0.060
_exptl_absorpt_correction_T_max 1.0000
_exptl_absorpt_correction_T_min 0.9611
_exptl_absorpt_correction_type numerical
_exptl_absorpt_process_details
;                                                              
SADABS[6]
;
_exptl_crystal_colour colourless
_exptl_crystal_density_diffrn 1.038
_exptl_crystal_description block
_exptl_crystal_F_000 292
_exptl_crystal_size_max 0.469
_exptl_crystal_size_mid 0.328
_exptl_crystal_size_min 0.258
_refine_diff_density_max 0.155
_refine_diff_density_min -0.219
_refine_diff_density_rms 0.055
_refine_ls_abs_structure_details
;
Due to the absence of a strong anomalous scatterer, the Flack parameter is 
meaningless. Thus, the item was removed from the CIF.  
;
_refine_ls_extinction_coef .
_refine_ls_extinction_method none
_refine_ls_goodness_of_fit_ref 1.073
_refine_ls_hydrogen_treatment constr
_refine_ls_matrix_type full
_refine_ls_number_parameters 54
_refine_ls_number_reflns 1137
_refine_ls_number_restraints 0
_refine_ls_restrained_S_all 1.073
_refine_ls_R_factor_all 0.0531
_refine_ls_R_factor_gt 0.0488
_refine_ls_shift/su_max 0.000
_refine_ls_shift/su_mean 0.000
_refine_ls_structure_factor_coef Fsqd
_refine_ls_weighting_details 'w=1/[\s^2^(Fo^2^)+(0.0796P)^2^+0.1267P] where P=(Fo^2^+2Fc^2^)/3'
_refine_ls_weighting_scheme calc
_refine_ls_wR_factor_gt 0.1367
_refine_ls_wR_factor_ref 0.1417
_reflns_Friedel_coverage 0.712
_reflns_Friedel_fraction_full 0.997
_reflns_Friedel_fraction_max 0.996
_reflns_number_gt 1039
_reflns_number_total 1137
_reflns_threshold_expression 'I > 2\s(I)'
_cod_data_source_file suppl_j_ncrs-2020-0579_suppl.cif
_cod_data_source_block 1
_cod_original_cell_volume 840.03(7)
_cod_database_code 8104753
_shelx_space_group_comment
;
The symmetry employed for this shelxl refinement is uniquely defined
by the following loop, which should always be used as a source of
symmetry information in preference to the above space-group names.
They are only intended as comments.
;
_shelx_estimated_absorpt_t_min 0.972
_shelx_estimated_absorpt_t_max 0.985

loop_
_space_group_symop_operation_xyz
'x, y, z'
'-x, -y, z'
'y, -x, -z'
'-y, x, -z'
'-x+1/2, y+1/2, -z'
'x+1/2, -y+1/2, -z'
'-y+1/2, -x+1/2, z'
'y+1/2, x+1/2, z'

loop_
_atom_site_label
_atom_site_type_symbol
_atom_site_fract_x
_atom_site_fract_y
_atom_site_fract_z
_atom_site_U_iso_or_equiv
_atom_site_adp_type
_atom_site_occupancy
_atom_site_site_symmetry_order
_atom_site_calc_flag
_atom_site_refinement_flags_posn
_atom_site_refinement_flags_adp
_atom_site_refinement_flags_occupancy
_atom_site_disorder_assembly
_atom_site_disorder_group
N1 N 0.39158(18) 0.89158(18) 0.36448(19) 0.0420(6) Uani 1 2 d S T P . .
H1 H 0.451763 0.951763 0.324968 0.063 Uiso 0.5 2 calc R U P . .
C1 C 0.39792(19) 0.89792(19) 0.4820(2) 0.0355(5) Uani 1 2 d S T P . .
C2 C 0.500000 1.000000 0.5396(3) 0.0371(7) Uani 1 4 d S T P . .
H2 H 0.500000 1.000000 0.622890 0.045 Uiso 1 4 calc R U P . .
C3 C 0.2970(3) 0.7970(3) 0.5587(3) 0.0655(10) Uani 1 2 d S T P . .
H3A H 0.192131 0.831667 0.553316 0.098 Uiso 0.5 1 calc R U P . .
H3B H 0.330805 0.802556 0.640481 0.098 Uiso 0.5 1 calc R U P . .
H3C H 0.303637 0.692350 0.531190 0.098 Uiso 0.5 1 calc R U P . .
C11 C 0.2909(2) 0.7909(2) 0.2961(2) 0.0416(6) Uani 1 2 d S T P . .
H11 H 0.228668 0.728667 0.351165 0.050 Uiso 1 2 calc R U P . .
C12 C 0.3870(3) 0.6856(3) 0.2174(2) 0.0640(7) Uani 1 1 d . . . . .
H12A H 0.451076 0.620586 0.267528 0.077 Uiso 1 1 calc R U . . .
H12B H 0.454316 0.747489 0.167399 0.077 Uiso 1 1 calc R U . . .
C13 C 0.2859(4) 0.5841(3) 0.1377(2) 0.0705(8) Uani 1 1 d . . . . .
H13A H 0.351072 0.522472 0.085862 0.085 Uiso 1 1 calc R U . . .
H13B H 0.226526 0.514397 0.187580 0.085 Uiso 1 1 calc R U . . .
C14 C 0.1781(3) 0.6781(3) 0.0625(3) 0.0556(7) Uani 1 2 d S T P . .
H14A H 0.237044 0.737043 0.004572 0.067 Uiso 1 2 calc R U P . .
H14B H 0.109783 0.609783 0.018698 0.067 Uiso 1 2 calc R U P . .

loop_
_atom_site_aniso_label
_atom_site_aniso_U_11
_atom_site_aniso_U_22
_atom_site_aniso_U_33
_atom_site_aniso_U_23
_atom_site_aniso_U_13
_atom_site_aniso_U_12
N1 0.0451(8) 0.0451(8) 0.0359(10) -0.0005(6) -0.0005(6) -0.0119(10)
C1 0.0331(7) 0.0331(7) 0.0404(12) 0.0023(6) 0.0023(6) -0.0008(10)
C2 0.0398(10) 0.0398(10) 0.0317(14) 0.000 0.000 -0.0003(15)
C3 0.0780(15) 0.0780(15) 0.0407(13) 0.0031(8) 0.0031(8) -0.0412(19)
C11 0.0443(9) 0.0443(9) 0.0363(12) 0.0006(7) 0.0006(7) -0.0130(11)
C12 0.0618(13) 0.0517(12) 0.0786(15) -0.0220(11) -0.0253(12) 0.0186(10)
C13 0.0839(18) 0.0517(13) 0.0758(15) -0.0239(12) -0.0253(14) 0.0115(12)
C14 0.0620(11) 0.0620(11) 0.0428(13) -0.0068(9) -0.0068(9) -0.0091(15)

loop_
_atom_type_symbol
_atom_type_description
_atom_type_scat_dispersion_real
_atom_type_scat_dispersion_imag
_atom_type_scat_source
C C 0.0033 0.0016 'International Tables Vol C Tables 4.2.6.8 and 6.1.1.4'
H H 0.0000 0.0000 'International Tables Vol C Tables 4.2.6.8 and 6.1.1.4'
N N 0.0061 0.0033 'International Tables Vol C Tables 4.2.6.8 and 6.1.1.4'

loop_
_geom_angle_atom_site_label_1
_geom_angle_atom_site_label_2
_geom_angle_atom_site_label_3
_geom_angle
_geom_angle_site_symmetry_1
_geom_angle_site_symmetry_3
C1 N1 C11 125.1(2) . .
C1 N1 H1 117.5 . .
C11 N1 H1 117.5 . .
N1 C1 C2 120.5(2) . .
N1 C1 C3 121.2(2) . .
C2 C1 C3 118.2(2) . .
C1 C2 C1 125.7(3) . 2_675
C1 C2 H2 117.1 . .
C1 C2 H2 117.1 2_675 .
C1 C3 H3A 109.5 . .
C1 C3 H3B 109.5 . .
H3A C3 H3B 109.5 . .
C1 C3 H3C 109.5 . .
H3A C3 H3C 109.5 . .
H3B C3 H3C 109.5 . .
C1 C3 H3A 109.5(5) . 8_455
H3A C3 H3A 126.2 . 8_455
H3B C3 H3A 90.7 . 8_455
C1 C3 H3B 109(4) . 8_455
H3A C3 H3B 90.7 . 8_455
H3C C3 H3B 126.2 . 8_455
H3A C3 H3B 109.5 8_455 8_455
C1 C3 H3C 109(2) . 8_455
H3B C3 H3C 126.2 . 8_455
H3C C3 H3C 90.7 . 8_455
H3A C3 H3C 109.5 8_455 8_455
H3B C3 H3C 109.5 8_455 8_455
N1 C11 C12 109.66(15) . .
N1 C11 C12 109.66(15) . 8_455
C12 C11 C12 109.0(2) . 8_455
N1 C11 H11 109.5 . .
C12 C11 H11 109.5 . .
C12 C11 H11 109.5 8_455 .
C11 C12 C13 111.6(2) . .
C11 C12 H12A 109.3 . .
C13 C12 H12A 109.3 . .
C11 C12 H12B 109.3 . .
C13 C12 H12B 109.3 . .
H12A C12 H12B 108.0 . .
C14 C13 C12 111.8(2) . .
C14 C13 H13A 109.3 . .
C12 C13 H13A 109.3 . .
C14 C13 H13B 109.3 . .
C12 C13 H13B 109.3 . .
H13A C13 H13B 107.9 . .
C13 C14 C13 111.4(3) 8_455 .
C13 C14 H14A 109.3 8_455 .
C13 C14 H14A 109.3 . .
C13 C14 H14B 109.3 8_455 .
C13 C14 H14B 109.3 . .
H14A C14 H14B 108.0 . .

loop_
_geom_bond_atom_site_label_1
_geom_bond_atom_site_label_2
_geom_bond_distance
_geom_bond_site_symmetry_2
N1 C1 1.314(3) .
N1 C11 1.452(3) .
N1 H1 0.8600 .
C1 C2 1.407(3) .
C1 C3 1.505(4) .
C2 H2 0.9300 .
C3 H3A 0.9600 .
C3 H3B 0.9600 .
C3 H3C 0.9600 .
C3 H3A 0.96(3) 8_455
C3 H3B 0.96(3) 8_455
C3 H3C 0.960(4) 8_455
C11 C12 1.517(2) .
C11 C12 1.517(2) 8_455
C11 H11 0.9800 .
C12 C13 1.528(3) .
C12 H12A 0.9700 .
C12 H12B 0.9700 .
C13 C14 1.498(3) .
C13 H13A 0.9700 .
C13 H13B 0.9700 .
C14 H14A 0.9700 .
C14 H14B 0.9700 .

loop_
_geom_hbond_atom_site_label_D
_geom_hbond_atom_site_label_H
_geom_hbond_atom_site_label_A
_geom_hbond_distance_DH
_geom_hbond_distance_HA
_geom_hbond_distance_DA
_geom_hbond_angle_DHA
_geom_hbond_site_symmetry_A
N1 H1 N1 0.86 1.97 2.660(4) 136.2 2_675

loop_
_geom_torsion_atom_site_label_1
_geom_torsion_atom_site_label_2
_geom_torsion_atom_site_label_3
_geom_torsion_atom_site_label_4
_geom_torsion
_geom_torsion_site_symmetry_1
_geom_torsion_site_symmetry_2
_geom_torsion_site_symmetry_3
_geom_torsion_site_symmetry_4
C11 N1 C1 C2 180.000(0) . . . .
C11 N1 C1 C3 0.000(1) . . . .
N1 C1 C2 C1 0.000(1) . . . 2_675
C3 C1 C2 C1 180.000(0) . . . 2_675
C1 N1 C11 C12 -120.17(15) . . . .
C1 N1 C11 C12 120.17(15) . . . 8_455
N1 C11 C12 C13 -176.4(2) . . . .
C12 C11 C12 C13 -56.4(3) 8_455 . . .
C11 C12 C13 C14 56.0(3) . . . .
C12 C13 C14 C13 -53.9(4) . . . 8_455
